data_2017605
loop_
_publ_author_name
'de Sousa, Alvaro S.'
'Hlam, Zanele'
'Fernandes, Manuel A.'
'Marques, Helder M.'

_publ_section_title
;
 Hydrogen-bonding controls the solid-state and enantiomeric
 comformations of the amino alcohol ligand
 2-[(2-hydroxyethyl)amino]cyclohexanol
;
_journal_coeditor_code FG3157
_journal_issue 4
_journal_name_full 'Acta Crystallographica Section C'
_journal_page_first o229
_journal_page_last o232
_journal_paper_doi 10.1107/S0108270110009820
_journal_volume 66
_journal_year 2010
_chemical_formula_iupac 'C8 H17 N O2'
_chemical_formula_moiety 'C8 H17 N O2'
_chemical_formula_sum 'C8 H17 N O2'
_chemical_formula_weight 159.23
_chemical_name_systematic
;
2-[(2-hydroxyethyl)amino]cyclohexanol
;
_space_group_IT_number 2
_symmetry_cell_setting triclinic
_symmetry_space_group_name_Hall '-P 1'
_symmetry_space_group_name_H-M 'P -1'
_atom_sites_solution_hydrogens geom
_atom_sites_solution_primary direct
_atom_sites_solution_secondary difmap
_cell_angle_alpha 112.9540(10)
_cell_angle_beta 92.4290(10)
_cell_angle_gamma 102.0550(10)
_cell_formula_units_Z 4
_cell_length_a 9.4334(2)
_cell_length_b 10.0280(3)
_cell_length_c 10.4651(3)
_cell_measurement_reflns_used 5097
_cell_measurement_temperature 173(2)
_cell_measurement_theta_max 28.28
_cell_measurement_theta_min 2.23
_cell_volume 883.02(4)
_computing_cell_refinement 'SMART [APEX2?] (Bruker, 2005)'
_computing_data_collection 'SMART [APEX2?] (Bruker, 2005)'
_computing_data_reduction 'SAINT [SAINT-Plus?] (Bruker, 2005)'
_computing_molecular_graphics
;
SHELXTL (Sheldrick, 2008) and PLATON (Spek, 2009)
;
_computing_publication_material 'SHELXTL (Sheldrick, 2008)'
_computing_structure_refinement
;
SHELXL97 (Sheldrick, 2008) and WinGX (Farrugia, 1997)
;
_computing_structure_solution 'SHELXTL (Sheldrick, 2008)'
_diffrn_ambient_temperature 173(2)
_diffrn_measured_fraction_theta_full 1.000
_diffrn_measured_fraction_theta_max 1.000
_diffrn_measurement_device_type 'Bruker SMART [APEXII?] CCD area-detector'
_diffrn_measurement_method '\f and \w scans'
_diffrn_radiation_monochromator graphite
_diffrn_radiation_source 'fine-focus sealed tube'
_diffrn_radiation_type MoK\a
_diffrn_radiation_wavelength 0.71073
_diffrn_reflns_av_R_equivalents 0.0461
_diffrn_reflns_av_sigmaI/netI 0.0236
_diffrn_reflns_limit_h_max 12
_diffrn_reflns_limit_h_min -12
_diffrn_reflns_limit_k_max 13
_diffrn_reflns_limit_k_min -13
_diffrn_reflns_limit_l_max 13
_diffrn_reflns_limit_l_min -13
_diffrn_reflns_number 20934
_diffrn_reflns_theta_full 28.00
_diffrn_reflns_theta_max 28.00
_diffrn_reflns_theta_min 2.13
_exptl_absorpt_coefficient_mu 0.085
_exptl_absorpt_correction_type none
_exptl_crystal_colour colourless
_exptl_crystal_density_diffrn 1.198
_exptl_crystal_density_method 'not measured'
_exptl_crystal_description plate
_exptl_crystal_F_000 352
_exptl_crystal_size_max 0.48
_exptl_crystal_size_mid 0.40
_exptl_crystal_size_min 0.15
_refine_diff_density_max 0.329
_refine_diff_density_min -0.185
_refine_ls_extinction_method none
_refine_ls_goodness_of_fit_ref 1.033
_refine_ls_hydrogen_treatment constr
_refine_ls_matrix_type full
_refine_ls_number_parameters 232
_refine_ls_number_reflns 4253
_refine_ls_number_restraints 31
_refine_ls_restrained_S_all 1.057
_refine_ls_R_factor_all 0.0462
_refine_ls_R_factor_gt 0.0369
_refine_ls_shift/su_max 0.000
_refine_ls_shift/su_mean 0.000
_refine_ls_structure_factor_coef Fsqd
_refine_ls_weighting_details 'calc w = 1/[\s^2^(Fo^2^)+(0.0496P)^2^+0.2058P] where P=(Fo^2^+2Fc^2^)/3'
_refine_ls_weighting_scheme calc
_refine_ls_wR_factor_gt 0.0965
_refine_ls_wR_factor_ref 0.1030
_reflns_number_gt 3495
_reflns_number_total 4253
_reflns_threshold_expression I>2\s(I)
_cod_data_source_file fg3157.cif
_cod_data_source_block I
_cod_original_sg_symbol_H-M P-1
_cod_database_code 2017605
_cod_database_fobs_code 2017605

loop_
_symmetry_equiv_pos_as_xyz
'x, y, z'
'-x, -y, -z'

loop_
_atom_site_type_symbol
_atom_site_label
_atom_site_fract_x
_atom_site_fract_y
_atom_site_fract_z
_atom_site_U_iso_or_equiv
_atom_site_adp_type
_atom_site_calc_flag
_atom_site_refinement_flags
_atom_site_occupancy
_atom_site_disorder_assembly
_atom_site_disorder_group
C C1 0.39086(10) 0.34950(11) 0.15841(10) 0.0200(2) Uani d . 1 . .
H H1A 0.4014 0.4098 0.2617 0.024 Uiso calc R 1 . .
C C2 0.28564(11) 0.19757(11) 0.12241(10) 0.0219(2) Uani d . 1 . .
H H2A 0.2781 0.1362 0.0196 0.026 Uiso calc R 1 . .
C C3 0.13388(11) 0.21742(13) 0.15719(12) 0.0277(2) Uani d . 1 . .
H H3A 0.0660 0.1183 0.1310 0.033 Uiso calc R 1 . .
H H3B 0.1390 0.2749 0.2593 0.033 Uiso calc R 1 . .
C C4 0.07589(12) 0.29927(14) 0.07892(12) 0.0301(3) Uani d . 1 . .
H H4A -0.0210 0.3139 0.1054 0.036 Uiso calc R 1 . .
H H4B 0.0632 0.2378 -0.0232 0.036 Uiso calc R 1 . .
C C5 0.18021(12) 0.45048(13) 0.11260(12) 0.0295(2) Uani d . 1 . .
H H5A 0.1838 0.5161 0.2126 0.035 Uiso calc R 1 . .
H H5B 0.1433 0.4981 0.0555 0.035 Uiso calc R 1 . .
C C6 0.33419(12) 0.43401(12) 0.08271(11) 0.0249(2) Uani d . 1 . .
H H6A 0.3329 0.3801 -0.0194 0.030 Uiso calc R 1 . .
H H6B 0.4011 0.5343 0.1131 0.030 Uiso calc R 1 . .
C C7 0.27026(12) -0.03677(12) 0.15081(13) 0.0318(3) Uani d D 1 . .
H H7A 0.2536 -0.0838 0.0471 0.038 Uiso calc R 1 . .
H H7B 0.1736 -0.0447 0.1845 0.038 Uiso calc R 1 . .
C C8 0.35789(14) -0.11912(13) 0.20404(13) 0.0347(3) Uani d D 1 . .
H H8A 0.3786 -0.0686 0.3075 0.042 Uiso calc R 1 . .
H H8B 0.2989 -0.2221 0.1788 0.042 Uiso calc R 1 . .
N N1 0.34610(10) 0.12143(10) 0.19865(9) 0.0238(2) Uani d . 1 . .
H H3 0.4434 0.1285 0.1883 0.029 Uiso calc R 1 . .
O O1 0.53151(8) 0.33006(8) 0.12066(8) 0.02352(17) Uani d . 1 . .
H H1 0.5906 0.3568 0.1935 0.035 Uiso calc R 1 . .
O O2 0.49166(9) -0.12558(10) 0.14837(9) 0.0385(2) Uani d D 1 . .
H H2 0.4752 -0.1892 0.0650 0.058 Uiso calc R 1 . .
C C11 0.32669(11) 0.30623(11) 0.58756(10) 0.0200(2) Uani d . 1 . .
H H11A 0.3878 0.3497 0.6814 0.024 Uiso calc R 1 . .
C C12 0.21699(10) 0.40040(11) 0.59533(10) 0.0185(2) Uani d . 1 B .
H H12A 0.1521 0.3562 0.5035 0.022 Uiso calc R 1 . .
C C13 0.12302(11) 0.39830(11) 0.70980(11) 0.0227(2) Uani d . 1 . .
H H13A 0.0511 0.4585 0.7138 0.027 Uiso calc R 1 . .
H H13B 0.1860 0.4440 0.8016 0.027 Uiso calc R 1 . .
C C14 0.04220(12) 0.23922(12) 0.68246(12) 0.0263(2) Uani d . 1 . .
H H14A -0.0144 0.2408 0.7603 0.032 Uiso calc R 1 . .
H H14B -0.0276 0.1967 0.5950 0.032 Uiso calc R 1 . .
C C15 0.14871(12) 0.14127(12) 0.66941(12) 0.0270(2) Uani d . 1 . .
H H15A 0.0932 0.0370 0.6436 0.032 Uiso calc R 1 . .
H H15B 0.2096 0.1758 0.7610 0.032 Uiso calc R 1 . .
C C16 0.24777(12) 0.14630(11) 0.55875(12) 0.0263(2) Uani d . 1 . .
H H16A 0.3208 0.0881 0.5580 0.032 Uiso calc R 1 . .
H H16B 0.1882 0.0995 0.4652 0.032 Uiso calc R 1 . .
N N11 0.29472(9) 0.55411(9) 0.62213(9) 0.01932(18) Uani d D 1 . .
H H13 0.3728 0.5518 0.5722 0.023 Uiso calc R 1 A 1
O O11 0.42248(8) 0.31328(8) 0.48741(8) 0.02631(18) Uani d . 1 . .
H H11 0.3815 0.2520 0.4069 0.039 Uiso calc R 1 . .
C C17 0.1977(2) 0.63305(17) 0.5819(2) 0.0227(5) Uani d PD 0.736(2) B 1
H H17A 0.1068 0.6233 0.6250 0.027 Uiso calc PR 0.736(2) B 1
H H17B 0.1707 0.5871 0.4789 0.027 Uiso calc PR 0.736(2) B 1
C C18 0.2728(7) 0.7966(2) 0.6294(2) 0.0268(7) Uani d PD 0.736(2) B 1
H H8C 0.3696 0.8062 0.5963 0.032 Uiso calc PR 0.736(2) B 1
H H8D 0.2135 0.8439 0.5877 0.032 Uiso calc PR 0.736(2) B 1
O O12 0.29099(14) 0.87110(12) 0.77732(11) 0.0360(3) Uani d PD 0.736(2) B 1
H H12 0.3499 0.9551 0.8028 0.054 Uiso calc PR 0.736(2) B 1
C C27 0.1984(5) 0.6517(6) 0.6199(6) 0.0188(13) Uani d PDU 0.264(2) B 2
H H27A 0.1557 0.6820 0.7087 0.023 Uiso calc PR 0.264(2) B 2
H H27B 0.1168 0.5934 0.5426 0.023 Uiso calc PR 0.264(2) B 2
C C28 0.273(2) 0.7909(5) 0.6017(10) 0.0309(16) Uani d PDU 0.264(2) B 2
H H28A 0.2036 0.8554 0.6128 0.037 Uiso calc PR 0.264(2) B 2
H H28B 0.3579 0.8474 0.6756 0.037 Uiso calc PR 0.264(2) B 2
O O22 0.3202(4) 0.7557(5) 0.4685(4) 0.0497(12) Uani d PDU 0.264(2) B 2
H H2D 0.4005 0.7322 0.4701 0.075 Uiso calc PR 0.264(2) B 2

loop_
_atom_site_aniso_label
_atom_site_aniso_U_11
_atom_site_aniso_U_22
_atom_site_aniso_U_33
_atom_site_aniso_U_12
_atom_site_aniso_U_13
_atom_site_aniso_U_23
C1 0.0180(4) 0.0213(5) 0.0178(5) 0.0038(4) 0.0033(4) 0.0055(4)
C2 0.0211(5) 0.0222(5) 0.0179(5) 0.0023(4) 0.0022(4) 0.0049(4)
C3 0.0206(5) 0.0313(6) 0.0258(5) 0.0020(4) 0.0046(4) 0.0081(5)
C4 0.0200(5) 0.0375(6) 0.0273(6) 0.0076(4) 0.0015(4) 0.0074(5)
C5 0.0260(5) 0.0328(6) 0.0296(6) 0.0114(4) 0.0025(4) 0.0109(5)
C6 0.0238(5) 0.0267(5) 0.0245(5) 0.0061(4) 0.0029(4) 0.0108(4)
C7 0.0322(6) 0.0208(5) 0.0365(6) 0.0008(4) 0.0089(5) 0.0079(5)
C8 0.0432(7) 0.0230(5) 0.0389(7) 0.0092(5) 0.0181(5) 0.0118(5)
N1 0.0245(4) 0.0194(4) 0.0246(5) 0.0025(3) 0.0042(3) 0.0074(3)
O1 0.0175(3) 0.0282(4) 0.0217(4) 0.0049(3) 0.0027(3) 0.0072(3)
O2 0.0348(5) 0.0325(5) 0.0343(5) 0.0061(4) 0.0079(4) -0.0004(4)
C11 0.0200(5) 0.0195(5) 0.0197(5) 0.0058(4) 0.0055(4) 0.0064(4)
C12 0.0186(4) 0.0178(4) 0.0175(5) 0.0038(3) 0.0022(4) 0.0061(4)
C13 0.0228(5) 0.0224(5) 0.0240(5) 0.0078(4) 0.0086(4) 0.0090(4)
C14 0.0234(5) 0.0274(5) 0.0292(6) 0.0043(4) 0.0075(4) 0.0132(5)
C15 0.0307(6) 0.0213(5) 0.0303(6) 0.0050(4) 0.0083(4) 0.0122(4)
C16 0.0304(5) 0.0183(5) 0.0289(6) 0.0071(4) 0.0095(4) 0.0073(4)
N11 0.0184(4) 0.0172(4) 0.0229(4) 0.0050(3) 0.0037(3) 0.0083(3)
O11 0.0249(4) 0.0248(4) 0.0254(4) 0.0051(3) 0.0113(3) 0.0059(3)
C17 0.0265(9) 0.0195(9) 0.0187(12) 0.0056(6) -0.0048(7) 0.0049(8)
C18 0.0282(13) 0.0234(11) 0.0342(13) 0.0096(9) 0.0052(14) 0.0157(8)
O12 0.0447(7) 0.0240(6) 0.0315(6) 0.0064(5) 0.0058(5) 0.0041(5)
C27 0.020(2) 0.0218(19) 0.010(2) 0.0064(14) -0.0062(14) 0.0017(15)
C28 0.031(4) 0.032(3) 0.038(3) 0.011(3) 0.003(3) 0.022(3)
O22 0.043(2) 0.078(3) 0.055(2) 0.0238(19) 0.0152(17) 0.049(2)

loop_
_atom_type_symbol
_atom_type_description
_atom_type_scat_dispersion_real
_atom_type_scat_dispersion_imag
_atom_type_scat_source
C C 0.0033 0.0016 'International Tables Vol C Tables 4.2.6.8 and 6.1.1.4'
H H 0.0000 0.0000 'International Tables Vol C Tables 4.2.6.8 and 6.1.1.4'
N N 0.0061 0.0033 'International Tables Vol C Tables 4.2.6.8 and 6.1.1.4'
O O 0.0106 0.0060 'International Tables Vol C Tables 4.2.6.8 and 6.1.1.4'

loop_
_geom_angle_atom_site_label_1
_geom_angle_atom_site_label_2
_geom_angle_atom_site_label_3
_geom_angle_site_symmetry_1
_geom_angle_site_symmetry_3
_geom_angle
_geom_angle_publ_flag
O1 C1 C6 . . 109.13(8) ?
O1 C1 C2 . . 110.00(8) ?
C6 C1 C2 . . 111.32(8) ?
O1 C1 H1A . . 108.8 ?
C6 C1 H1A . . 108.8 ?
C2 C1 H1A . . 108.8 ?
N1 C2 C3 . . 112.09(9) ?
N1 C2 C1 . . 108.79(8) ?
C3 C2 C1 . . 110.17(8) ?
N1 C2 H2A . . 108.6 ?
C3 C2 H2A . . 108.6 ?
C1 C2 H2A . . 108.6 ?
C4 C3 C2 . . 110.73(9) ?
C4 C3 H3A . . 109.5 ?
C2 C3 H3A . . 109.5 ?
C4 C3 H3B . . 109.5 ?
C2 C3 H3B . . 109.5 ?
H3A C3 H3B . . 108.1 ?
C3 C4 C5 . . 111.12(9) ?
C3 C4 H4A . . 109.4 ?
C5 C4 H4A . . 109.4 ?
C3 C4 H4B . . 109.4 ?
C5 C4 H4B . . 109.4 ?
H4A C4 H4B . . 108.0 ?
C4 C5 C6 . . 111.20(9) ?
C4 C5 H5A . . 109.4 ?
C6 C5 H5A . . 109.4 ?
C4 C5 H5B . . 109.4 ?
C6 C5 H5B . . 109.4 ?
H5A C5 H5B . . 108.0 ?
C1 C6 C5 . . 111.48(9) ?
C1 C6 H6A . . 109.3 ?
C5 C6 H6A . . 109.3 ?
C1 C6 H6B . . 109.3 ?
C5 C6 H6B . . 109.3 ?
H6A C6 H6B . . 108.0 ?
N1 C7 C8 . . 111.38(9) ?
N1 C7 H7A . . 109.4 ?
C8 C7 H7A . . 109.4 ?
N1 C7 H7B . . 109.4 ?
C8 C7 H7B . . 109.4 ?
H7A C7 H7B . . 108.0 ?
O2 C8 C7 . . 112.50(9) ?
O2 C8 H8A . . 109.1 ?
C7 C8 H8A . . 109.1 ?
O2 C8 H8B . . 109.1 ?
C7 C8 H8B . . 109.1 ?
H8A C8 H8B . . 107.8 ?
C7 N1 C2 . . 113.46(8) ?
C7 N1 H3 . . 108.9 ?
C2 N1 H3 . . 108.9 ?
C1 O1 H1 . . 109.5 ?
C8 O2 H2 . . 109.5 ?
O11 C11 C16 . . 112.33(8) ?
O11 C11 C12 . . 111.09(8) ?
C16 C11 C12 . . 110.59(8) ?
O11 C11 H11A . . 107.5 ?
C16 C11 H11A . . 107.5 ?
C12 C11 H11A . . 107.5 ?
N11 C12 C13 . . 110.96(8) ?
N11 C12 C11 . . 109.96(8) ?
C13 C12 C11 . . 109.62(8) ?
N11 C12 H12A . . 108.8 ?
C13 C12 H12A . . 108.8 ?
C11 C12 H12A . . 108.8 ?
C12 C13 C14 . . 111.16(8) ?
C12 C13 H13A . . 109.4 ?
C14 C13 H13A . . 109.4 ?
C12 C13 H13B . . 109.4 ?
C14 C13 H13B . . 109.4 ?
H13A C13 H13B . . 108.0 ?
C15 C14 C13 . . 111.01(9) ?
C15 C14 H14A . . 109.4 ?
C13 C14 H14A . . 109.4 ?
C15 C14 H14B . . 109.4 ?
C13 C14 H14B . . 109.4 ?
H14A C14 H14B . . 108.0 ?
C14 C15 C16 . . 111.26(9) ?
C14 C15 H15A . . 109.4 ?
C16 C15 H15A . . 109.4 ?
C14 C15 H15B . . 109.4 ?
C16 C15 H15B . . 109.4 ?
H15A C15 H15B . . 108.0 ?
C11 C16 C15 . . 111.40(8) ?
C11 C16 H16A . . 109.3 ?
C15 C16 H16A . . 109.3 ?
C11 C16 H16B . . 109.3 ?
C15 C16 H16B . . 109.3 ?
H16A C16 H16B . . 108.0 ?
C12 N11 C17 . . 111.51(10) ?
C12 N11 C27 . . 114.4(2) ?
C12 N11 H13 . . 109.3 ?
C17 N11 H13 . . 109.3 ?
C27 N11 H13 . . 118.9 ?
C11 O11 H11 . . 109.5 ?
N11 C17 C18 . . 110.7(3) ?
N11 C17 H17A . . 109.5 ?
C18 C17 H17A . . 109.5 ?
N11 C17 H17B . . 109.5 ?
C18 C17 H17B . . 109.5 ?
H17A C17 H17B . . 108.1 ?
O12 C18 C17 . . 110.83(13) ?
O12 C18 H8C . . 109.5 ?
C17 C18 H8C . . 109.5 ?
O12 C18 H8D . . 109.5 ?
C17 C18 H8D . . 109.5 ?
H8C C18 H8D . . 108.1 ?
N11 C27 C28 . . 114.8(9) ?
N11 C27 H27A . . 108.6 ?
C28 C27 H27A . . 108.6 ?
N11 C27 H27B . . 108.6 ?
C28 C27 H27B . . 108.6 ?
H27A C27 H27B . . 107.5 ?
O22 C28 C27 . . 111.51(17) ?
O22 C28 H28A . . 109.3 ?
C27 C28 H28A . . 109.3 ?
O22 C28 H28B . . 109.3 ?
C27 C28 H28B . . 109.3 ?
H28A C28 H28B . . 108.0 ?
C28 O22 H2D . . 109.5 ?

loop_
_geom_bond_atom_site_label_1
_geom_bond_atom_site_label_2
_geom_bond_site_symmetry_2
_geom_bond_distance
_geom_bond_publ_flag
C1 O1 . 1.4307(12) ?
C1 C6 . 1.5194(14) ?
C1 C2 . 1.5289(13) ?
C1 H1A . 1.0000 ?
C2 N1 . 1.4708(13) ?
C2 C3 . 1.5258(14) ?
C2 H2A . 1.0000 ?
C3 C4 . 1.5224(16) ?
C3 H3A . 0.9900 ?
C3 H3B . 0.9900 ?
C4 C5 . 1.5239(16) ?
C4 H4A . 0.9900 ?
C4 H4B . 0.9900 ?
C5 C6 . 1.5276(15) ?
C5 H5A . 0.9900 ?
C5 H5B . 0.9900 ?
C6 H6A . 0.9900 ?
C6 H6B . 0.9900 ?
C7 N1 . 1.4681(13) ?
C7 C8 . 1.5101(14) ?
C7 H7A . 0.9900 ?
C7 H7B . 0.9900 ?
C8 O2 . 1.4152(14) ?
C8 H8A . 0.9900 ?
C8 H8B . 0.9900 ?
N1 H3 . 0.9200 ?
O1 H1 . 0.8400 ?
O2 H2 . 0.8400 ?
C11 O11 . 1.4253(12) ?
C11 C16 . 1.5240(14) ?
C11 C12 . 1.5247(13) ?
C11 H11A . 1.0000 ?
C12 N11 . 1.4716(12) ?
C12 C13 . 1.5243(14) ?
C12 H12A . 1.0000 ?
C13 C14 . 1.5249(14) ?
C13 H13A . 0.9900 ?
C13 H13B . 0.9900 ?
C14 C15 . 1.5206(16) ?
C14 H14A . 0.9900 ?
C14 H14B . 0.9900 ?
C15 C16 . 1.5279(15) ?
C15 H15A . 0.9900 ?
C15 H15B . 0.9900 ?
C16 H16A . 0.9900 ?
C16 H16B . 0.9900 ?
N11 C17 . 1.4733(15) ?
N11 C27 . 1.4736(17) ?
N11 H13 . 0.9200 ?
O11 H11 . 0.8400 ?
C17 C18 . 1.5126(15) ?
C17 H17A . 0.9900 ?
C17 H17B . 0.9900 ?
C18 O12 . 1.4161(17) ?
C18 H8C . 0.9900 ?
C18 H8D . 0.9900 ?
O12 H12 . 0.8400 ?
C27 C28 . 1.5117(16) ?
C27 H27A . 0.9900 ?
C27 H27B . 0.9900 ?
C28 O22 . 1.4158(17) ?
C28 H28A . 0.9900 ?
C28 H28B . 0.9900 ?
O22 H2D . 0.8400 ?

loop_
_geom_hbond_atom_site_label_D
_geom_hbond_atom_site_label_H
_geom_hbond_atom_site_label_A
_geom_hbond_site_symmetry_A
_geom_hbond_distance_DH
_geom_hbond_distance_HA
_geom_hbond_distance_DA
_geom_hbond_angle_DHA
_geom_hbond_publ_flag
O2 H2 O1 2_655 0.84 1.89 2.7270(11) 172 y
N11 H13 O11 2_666 0.92 2.37 3.1884(11) 148 y
O12 H12 O2 2_666 0.84 1.90 2.7299(14) 170 y
O11 H11 N1 1_555 0.84 2.03 2.8379(12) 162 y
O1 H1 N11 2_666 0.84 1.94 2.7701(11) 169 y
N1 H3 O12 2_666 0.92 2.52 3.4051(16) 163 y

loop_
_geom_torsion_atom_site_label_1
_geom_torsion_atom_site_label_2
_geom_torsion_atom_site_label_3
_geom_torsion_atom_site_label_4
_geom_torsion_site_symmetry_1
_geom_torsion_site_symmetry_2
_geom_torsion_site_symmetry_3
_geom_torsion_site_symmetry_4
_geom_torsion
_geom_torsion_publ_flag
O1 C1 C2 N1 . . . . 58.98(10) ?
C6 C1 C2 N1 . . . . -179.93(8) ?
O1 C1 C2 C3 . . . . -177.78(8) ?
C6 C1 C2 C3 . . . . -56.69(11) ?
N1 C2 C3 C4 . . . . 178.85(8) ?
C1 C2 C3 C4 . . . . 57.55(11) ?
C2 C3 C4 C5 . . . . -57.19(12) ?
C3 C4 C5 C6 . . . . 55.21(12) ?
O1 C1 C6 C5 . . . . 176.79(8) ?
C2 C1 C6 C5 . . . . 55.19(12) ?
C4 C5 C6 C1 . . . . -54.22(12) ?
N1 C7 C8 O2 . . . . -65.06(13) ?
C8 C7 N1 C2 . . . . 165.35(9) ?
C3 C2 N1 C7 . . . . 69.67(11) ?
C1 C2 N1 C7 . . . . -168.25(8) ?
O11 C11 C12 N11 . . . . -54.15(10) ?
C16 C11 C12 N11 . . . . -179.58(8) ?
O11 C11 C12 C13 . . . . -176.38(8) ?
C16 C11 C12 C13 . . . . 58.18(11) ?
N11 C12 C13 C14 . . . . 179.99(8) ?
C11 C12 C13 C14 . . . . -58.38(11) ?
C12 C13 C14 C15 . . . . 56.64(12) ?
C13 C14 C15 C16 . . . . -54.18(12) ?
O11 C11 C16 C15 . . . . 178.58(9) ?
C12 C11 C16 C15 . . . . -56.69(12) ?
C14 C15 C16 C11 . . . . 54.54(12) ?
C13 C12 N11 C17 . . . . -78.63(13) ?
C11 C12 N11 C17 . . . . 159.93(12) ?
C13 C12 N11 C27 . . . . -63.4(3) ?
C11 C12 N11 C27 . . . . 175.1(2) ?
C12 N11 C17 C18 . . . . 171.76(15) ?
C27 N11 C17 C18 . . . . 67.1(10) ?
N11 C17 C18 O12 . . . . -68.9(5) ?
C12 N11 C27 C28 . . . . -161.7(5) ?
C17 N11 C27 C28 . . . . -80.4(10) ?
N11 C27 C28 O22 . . . . 65.7(16) ?
